data_4335353
loop_
_publ_author_name
'Angel L. Serrano'
'Miguel A. Casado'
'Jos\'e A. L\'opez'
'Cristina Tejel'

_publ_contact_author
;
  Dr. Cristina Tejel
  I.S.Q.C.H. - Departamento de Qu\'imica Inorg\'anica 
  Facultad de Ciencias
  Universidad de Zaragoza
  50009 Zaragoza, Spain
;
_publ_contact_author_email ctejel@unizar.es
_publ_section_title
;
 Rhodium and Iridium Complexes with a New Scorpionate Phosphane Ligand
;
_journal_name_full 'Inorganic Chemistry'
_journal_page_first 7593
_journal_page_last 7607
_journal_paper_doi 10.1021/ic400684s
_journal_volume 52
_journal_year 2013
_chemical_formula_moiety 'C29 H31 B Ir N2 O5 P, 0.5(C6 H14)'
_chemical_formula_sum 'C32 H38 B Ir N2 O5 P'
_chemical_formula_weight 764.62
_chemical_name_systematic
;
 ?
;
_space_group_IT_number 14
_symmetry_cell_setting monoclinic
_symmetry_space_group_name_Hall '-P 2ybc'
_symmetry_space_group_name_H-M 'P 1 21/c 1'
_atom_sites_solution_hydrogens geom
_atom_sites_solution_primary direct
_atom_sites_solution_secondary difmap
_audit_creation_method SHELXL-97
_cell_angle_alpha 90.00
_cell_angle_beta 90.491(2)
_cell_angle_gamma 90.00
_cell_formula_units_Z 4
_cell_length_a 18.5058(18)
_cell_length_b 9.3837(9)
_cell_length_c 18.6119(18)
_cell_measurement_reflns_used 3490
_cell_measurement_temperature 100(2)
_cell_measurement_theta_max 22.72
_cell_measurement_theta_min 2.19
_cell_volume 3231.9(5)
_computing_cell_refinement 'SAINT+ v. 7.56A (Bruker AXS, 2008)'
_computing_data_collection 'APEX2 v. 4.0 (Bruker AXS, 2008)'
_computing_data_reduction 'SAINT+ v. 7.56A (Bruker AXS, 2008)'
_computing_molecular_graphics
;
ORTEP3 for Windows - L. J. Farrugia, 
J. Appl. Crystallogr. 1997, 30, 565.
;
_computing_structure_refinement
;
SHELX97 - Programs for Crystal Structure Analysis (Release 97-2). 
G. M. Sheldrick, Institut fur Anorganische Chemie der Universitat, 
Tammanstrasse 4, D-3400 Gottingen, Germany, 1998.
;
_computing_structure_solution
;
SHELX97 - Programs for Crystal Structure Analysis (Release 97-2). 
G. M. Sheldrick, Institut fur Anorganische Chemie der Universitat, 
Tammanstrasse 4, D-3400 Gottingen, Germany, 1998.
;
_diffrn_ambient_temperature 100(2)
_diffrn_detector_area_resol_mean 8.26
_diffrn_measured_fraction_theta_full 1.000
_diffrn_measured_fraction_theta_max 1.000
_diffrn_measurement_device_type 'Bruker SMART APEX CCD system'
_diffrn_measurement_method '\w rotations with narrow frames'
_diffrn_radiation_monochromator graphite
_diffrn_radiation_type MoK\a
_diffrn_radiation_wavelength 0.71073
_diffrn_reflns_av_R_equivalents 0.0820
_diffrn_reflns_av_sigmaI/netI 0.0732
_diffrn_reflns_limit_h_max 22
_diffrn_reflns_limit_h_min -22
_diffrn_reflns_limit_k_max 11
_diffrn_reflns_limit_k_min -11
_diffrn_reflns_limit_l_max 22
_diffrn_reflns_limit_l_min -21
_diffrn_reflns_number 24471
_diffrn_reflns_theta_full 25.20
_diffrn_reflns_theta_max 25.20
_diffrn_reflns_theta_min 2.19
_diffrn_source 'normal-focus sealed tube'
_diffrn_standards_decay_% 0
_exptl_absorpt_coefficient_mu 4.222
_exptl_absorpt_correction_T_max 0.8723
_exptl_absorpt_correction_T_min 0.7292
_exptl_absorpt_correction_type multi-scan
_exptl_absorpt_process_details
; 
  SADABS-2008/1: Area-Detector Absorption Correction. Bruker-AXS 
;
_exptl_crystal_colour colourless
_exptl_crystal_density_diffrn 1.571
_exptl_crystal_description plate
_exptl_crystal_F_000 1524
_exptl_crystal_size_max 0.053
_exptl_crystal_size_mid 0.041
_exptl_crystal_size_min 0.020
_refine_diff_density_max 1.521
_refine_diff_density_min -0.845
_refine_diff_density_rms 0.157
_refine_ls_extinction_method none
_refine_ls_goodness_of_fit_ref 1.030
_refine_ls_hydrogen_treatment constr
_refine_ls_matrix_type full
_refine_ls_number_parameters 373
_refine_ls_number_reflns 5818
_refine_ls_number_restraints 27
_refine_ls_restrained_S_all 1.031
_refine_ls_R_factor_all 0.0704
_refine_ls_R_factor_gt 0.0402
_refine_ls_shift/su_max 0.001
_refine_ls_shift/su_mean 0.000
_refine_ls_structure_factor_coef Fsqd
_refine_ls_weighting_details 'calc w=1/[\s^2^(Fo^2^)+(0.0362P)^2^+1.2380P] where P=(Fo^2^+2Fc^2^)/3'
_refine_ls_weighting_scheme calc
_refine_ls_wR_factor_gt 0.0793
_refine_ls_wR_factor_ref 0.0896
_reflns_number_gt 4237
_reflns_number_total 5818
_reflns_threshold_expression >2sigma(I)
_cod_data_source_file ic400684s_si_002_1.cif
_cod_data_source_block ctb97as
_cod_database_code 4335353

loop_
_symmetry_equiv_pos_as_xyz
'x, y, z'
'-x, y+1/2, -z+1/2'
'-x, -y, -z'
'x, -y-1/2, z-1/2'

loop_
_atom_site_label
_atom_site_type_symbol
_atom_site_fract_x
_atom_site_fract_y
_atom_site_fract_z
_atom_site_U_iso_or_equiv
_atom_site_adp_type
_atom_site_occupancy
_atom_site_symmetry_multiplicity
_atom_site_calc_flag
_atom_site_refinement_flags
_atom_site_disorder_assembly
_atom_site_disorder_group
Ir1 Ir 0.323140(14) 0.29868(3) 0.483189(14) 0.01721(9) Uani 1 1 d . . .
P4 P 0.29185(9) 0.4779(2) 0.40005(10) 0.0182(4) Uani 1 1 d . . .
O1 O 0.4157(3) -0.0327(5) 0.5739(3) 0.0301(13) Uani 1 1 d . . .
O2 O 0.3092(3) -0.1347(5) 0.5492(3) 0.0300(12) Uani 1 1 d . . .
O3 O 0.2867(3) -0.0267(5) 0.3305(2) 0.0258(12) Uani 1 1 d . . .
O4 O 0.3803(3) 0.1182(6) 0.3040(3) 0.0294(12) Uani 1 1 d . . .
O5 O 0.4820(3) 0.3568(5) 0.4765(3) 0.0314(13) Uani 1 1 d . . .
N1 N 0.2124(3) 0.2533(6) 0.4892(3) 0.0185(13) Uani 1 1 d . . .
N2 N 0.1599(3) 0.3573(6) 0.4828(3) 0.0199(14) Uani 1 1 d . . .
C1 C 0.4275(4) -0.1400(8) 0.6283(4) 0.035(2) Uani 1 1 d . . .
H1A H 0.3961 -0.1210 0.6694 0.052 Uiso 1 1 calc R . .
H1B H 0.4781 -0.1378 0.6442 0.052 Uiso 1 1 calc R . .
H1C H 0.4162 -0.2342 0.6084 0.052 Uiso 1 1 calc R . .
C2 C 0.3532(4) -0.0427(7) 0.5390(3) 0.0167(15) Uani 1 1 d U . .
C3 C 0.3424(4) 0.0743(8) 0.4879(4) 0.0255(18) Uani 1 1 d U . .
C4 C 0.3344(3) 0.1111(7) 0.4240(4) 0.0156(15) Uani 1 1 d U . .
C5 C 0.3371(4) 0.0700(8) 0.3460(4) 0.0213(16) Uani 1 1 d . . .
C6 C 0.2845(5) -0.0712(9) 0.2558(4) 0.042(2) Uani 1 1 d . . .
H6A H 0.2779 0.0125 0.2249 0.063 Uiso 1 1 calc R . .
H6B H 0.2442 -0.1375 0.2483 0.063 Uiso 1 1 calc R . .
H6C H 0.3300 -0.1187 0.2437 0.063 Uiso 1 1 calc R . .
C7 C 0.4215(4) 0.3363(7) 0.4785(4) 0.0206(17) Uani 1 1 d . . .
C8 C 0.2241(4) 0.5217(8) 0.5741(4) 0.0222(17) Uani 1 1 d . . .
H8A H 0.2240 0.6198 0.5938 0.027 Uiso 1 1 calc R . .
H8B H 0.1990 0.4601 0.6091 0.027 Uiso 1 1 calc R . .
C9 C 0.3022(4) 0.4721(8) 0.5694(3) 0.0201(16) Uani 1 1 d . . .
H9 H 0.3385 0.5557 0.5662 0.024 Uiso 1 1 d R . .
C10 C 0.3278(4) 0.3474(8) 0.5999(4) 0.0269(18) Uani 1 1 d . . .
H10A H 0.2925 0.2894 0.6254 0.032 Uiso 1 1 d R . .
H10B H 0.3803 0.3183 0.6095 0.032 Uiso 1 1 d R . .
C11 C 0.1001(3) 0.6008(8) 0.5097(4) 0.0237(17) Uani 1 1 d . . .
H11A H 0.0710 0.5876 0.4653 0.028 Uiso 1 1 calc R . .
H11B H 0.0740 0.5543 0.5495 0.028 Uiso 1 1 calc R . .
C12 C 0.1061(4) 0.7560(8) 0.5252(4) 0.0292(19) Uani 1 1 d . . .
H12 H 0.1266 0.8139 0.4887 0.035 Uiso 1 1 calc R . .
C13 C 0.0856(4) 0.8215(9) 0.5848(4) 0.037(2) Uani 1 1 d . . .
H13A H 0.0648 0.7683 0.6228 0.045 Uiso 1 1 calc R . .
H13B H 0.0918 0.9216 0.5894 0.045 Uiso 1 1 calc R . .
C17 C 0.2250(3) 0.5968(8) 0.4357(3) 0.0211(16) Uani 1 1 d . . .
H17A H 0.2493 0.6827 0.4551 0.025 Uiso 1 1 calc R . .
H17B H 0.1921 0.6274 0.3964 0.025 Uiso 1 1 calc R . .
C14 C 0.1780(4) 0.1278(8) 0.4861(4) 0.0218(16) Uani 1 1 d . . .
H14 H 0.2009 0.0373 0.4892 0.026 Uiso 1 1 calc R . .
C15 C 0.1043(4) 0.1487(8) 0.4775(4) 0.0291(19) Uani 1 1 d . . .
H15 H 0.0676 0.0782 0.4733 0.035 Uiso 1 1 calc R . .
C16 C 0.0961(4) 0.2926(8) 0.4764(4) 0.0268(17) Uani 1 1 d . . .
H16 H 0.0511 0.3405 0.4717 0.032 Uiso 1 1 calc R . .
C18 C 0.2504(4) 0.4160(8) 0.3154(4) 0.0207(16) Uani 1 1 d . . .
C19 C 0.2092(4) 0.2912(8) 0.3109(4) 0.0236(16) Uani 1 1 d . . .
H19 H 0.2055 0.2307 0.3516 0.028 Uiso 1 1 calc R . .
C20 C 0.1745(4) 0.2561(8) 0.2486(4) 0.0300(19) Uani 1 1 d . . .
H20 H 0.1479 0.1696 0.2456 0.036 Uiso 1 1 calc R . .
C21 C 0.1776(4) 0.3463(9) 0.1888(4) 0.034(2) Uani 1 1 d . . .
H21 H 0.1514 0.3231 0.1463 0.041 Uiso 1 1 calc R . .
C22 C 0.2185(4) 0.4689(9) 0.1917(4) 0.0303(19) Uani 1 1 d . . .
H22 H 0.2220 0.5287 0.1507 0.036 Uiso 1 1 calc R . .
C23 C 0.2549(4) 0.5046(9) 0.2557(4) 0.032(2) Uani 1 1 d . . .
H23 H 0.2827 0.5895 0.2582 0.038 Uiso 1 1 calc R . .
C24 C 0.3710(4) 0.5737(8) 0.3697(4) 0.0205(16) Uani 1 1 d . . .
C25 C 0.4219(4) 0.5011(9) 0.3268(4) 0.0294(18) Uani 1 1 d . . .
H25 H 0.4135 0.4047 0.3136 0.035 Uiso 1 1 calc R . .
C26 C 0.4833(4) 0.5690(9) 0.3041(4) 0.0290(19) Uani 1 1 d . . .
H26 H 0.5174 0.5187 0.2759 0.035 Uiso 1 1 calc R . .
C27 C 0.4959(4) 0.7100(9) 0.3219(4) 0.0323(19) Uani 1 1 d . . .
H27 H 0.5376 0.7573 0.3046 0.039 Uiso 1 1 calc R . .
C28 C 0.4480(4) 0.7809(8) 0.3645(4) 0.0323(19) Uani 1 1 d . . .
H28 H 0.4577 0.8767 0.3782 0.039 Uiso 1 1 calc R . .
C29 C 0.3847(4) 0.7138(8) 0.3884(4) 0.0256(17) Uani 1 1 d . . .
H29 H 0.3514 0.7646 0.4173 0.031 Uiso 1 1 calc R . .
B1 B 0.1773(4) 0.5219(9) 0.4997(4) 0.0203(19) Uani 1 1 d . . .
C71 C -0.0190(17) 0.293(2) 0.6910(17) 0.146(6) Uiso 0.50 1 d PD A -1
H71A H -0.0586 0.2554 0.6611 0.219 Uiso 0.50 1 calc PR A -1
H71B H -0.0185 0.2434 0.7374 0.219 Uiso 0.50 1 calc PR A -1
H71C H 0.0271 0.2765 0.6667 0.219 Uiso 0.50 1 calc PR A -1
C72 C -0.0293(14) 0.445(2) 0.7024(17) 0.122(5) Uiso 0.50 1 d PD A -1
H72A H -0.0268 0.4947 0.6555 0.146 Uiso 0.50 1 calc PR A -1
H72B H -0.0782 0.4613 0.7221 0.146 Uiso 0.50 1 calc PR A -1
C73 C 0.0235(13) 0.507(2) 0.7507(14) 0.122(5) Uiso 0.50 1 d PD A -1
H73A H 0.0185 0.4632 0.7988 0.146 Uiso 0.50 1 calc PR A -1
H73B H 0.0726 0.4847 0.7331 0.146 Uiso 0.50 1 calc PR A -1
C74 C 0.0158(13) 0.658(2) 0.7569(16) 0.122(5) Uiso 0.50 1 d PD A -1
H74A H -0.0313 0.6789 0.7794 0.146 Uiso 0.50 1 calc PR A -1
H74B H 0.0148 0.6997 0.7080 0.146 Uiso 0.50 1 calc PR A -1
C75 C 0.0716(13) 0.728(2) 0.7979(16) 0.122(5) Uiso 0.50 1 d PD A -1
H75A H 0.1191 0.7147 0.7746 0.146 Uiso 0.50 1 calc PR A -1
H75B H 0.0743 0.6878 0.8470 0.146 Uiso 0.50 1 calc PR A -1
C76 C 0.0529(17) 0.881(2) 0.801(2) 0.146(6) Uiso 0.50 1 d PD A -1
H76A H 0.0907 0.9325 0.8272 0.219 Uiso 0.50 1 calc PR A -1
H76B H 0.0066 0.8927 0.8250 0.219 Uiso 0.50 1 calc PR A -1
H76C H 0.0492 0.9186 0.7517 0.219 Uiso 0.50 1 calc PR A -1

loop_
_atom_site_aniso_label
_atom_site_aniso_U_11
_atom_site_aniso_U_22
_atom_site_aniso_U_33
_atom_site_aniso_U_23
_atom_site_aniso_U_13
_atom_site_aniso_U_12
Ir1 0.01631(14) 0.01678(15) 0.01854(15) 0.00016(15) 0.00025(9) 0.00014(14)
P4 0.0179(9) 0.0177(10) 0.0191(10) 0.0001(8) 0.0031(8) -0.0002(8)
O1 0.029(3) 0.029(3) 0.032(3) 0.009(3) -0.008(2) -0.003(2)
O2 0.035(3) 0.027(3) 0.029(3) 0.007(2) 0.001(2) -0.004(3)
O3 0.035(3) 0.022(3) 0.021(3) -0.002(2) -0.005(2) -0.005(2)
O4 0.030(3) 0.032(3) 0.026(3) 0.003(3) 0.008(2) -0.004(3)
O5 0.018(3) 0.032(3) 0.045(3) -0.002(3) -0.001(2) -0.006(2)
N1 0.021(3) 0.017(3) 0.018(3) -0.002(2) -0.003(2) 0.001(2)
N2 0.017(3) 0.016(3) 0.027(3) 0.002(3) 0.002(3) 0.000(3)
C1 0.043(5) 0.032(5) 0.029(5) 0.009(4) -0.007(4) 0.007(4)
C2 0.020(3) 0.014(3) 0.016(3) -0.007(3) 0.004(3) 0.005(3)
C3 0.023(3) 0.022(3) 0.032(4) -0.005(3) -0.010(3) -0.008(3)
C4 0.013(3) 0.012(3) 0.022(4) -0.005(3) -0.004(3) 0.003(3)
C5 0.020(4) 0.021(4) 0.023(4) 0.004(3) -0.005(3) 0.004(3)
C6 0.077(7) 0.028(5) 0.022(5) -0.009(4) -0.007(4) 0.003(5)
C7 0.028(4) 0.016(4) 0.018(4) 0.000(3) 0.000(3) 0.006(3)
C8 0.025(4) 0.020(4) 0.022(4) -0.007(3) 0.003(3) 0.000(3)
C9 0.019(4) 0.028(4) 0.013(4) -0.009(3) 0.001(3) 0.001(3)
C10 0.028(4) 0.037(5) 0.016(4) 0.000(3) 0.000(3) 0.006(3)
C11 0.019(4) 0.024(4) 0.028(4) -0.005(4) -0.001(3) 0.002(3)
C12 0.023(4) 0.019(4) 0.046(5) -0.001(4) 0.007(4) 0.000(3)
C13 0.032(4) 0.029(5) 0.051(5) -0.012(4) 0.001(4) 0.003(4)
C17 0.022(4) 0.026(4) 0.016(4) -0.002(3) 0.000(3) 0.006(3)
C14 0.026(4) 0.018(4) 0.021(4) 0.001(3) 0.003(3) 0.004(3)
C15 0.027(4) 0.025(4) 0.036(5) 0.009(4) 0.004(3) -0.005(3)
C16 0.021(4) 0.023(4) 0.036(4) 0.002(4) -0.001(3) 0.002(4)
C18 0.021(4) 0.023(4) 0.018(4) -0.003(3) -0.002(3) 0.006(3)
C19 0.026(4) 0.022(4) 0.023(4) 0.005(4) 0.007(3) 0.006(4)
C20 0.037(5) 0.027(4) 0.025(5) -0.003(4) -0.009(4) 0.000(3)
C21 0.035(5) 0.050(6) 0.018(4) 0.000(4) -0.003(3) 0.008(4)
C22 0.027(4) 0.042(5) 0.022(4) 0.011(4) 0.001(3) 0.004(4)
C23 0.032(5) 0.039(5) 0.024(4) 0.009(4) 0.010(4) 0.002(4)
C24 0.019(4) 0.023(4) 0.019(4) 0.006(3) -0.001(3) 0.003(3)
C25 0.028(4) 0.032(5) 0.028(4) -0.001(4) -0.001(3) -0.001(4)
C26 0.025(4) 0.041(5) 0.021(4) 0.009(4) 0.005(3) 0.004(4)
C27 0.018(4) 0.039(5) 0.040(5) 0.026(4) -0.005(3) -0.004(4)
C28 0.025(4) 0.025(5) 0.047(5) 0.010(4) -0.003(4) 0.002(4)
C29 0.030(4) 0.023(4) 0.024(4) 0.004(4) -0.004(3) -0.001(4)
B1 0.020(4) 0.018(5) 0.024(5) -0.004(4) 0.002(4) 0.001(4)

loop_
_atom_type_symbol
_atom_type_description
_atom_type_scat_dispersion_real
_atom_type_scat_dispersion_imag
_atom_type_scat_source
C C 0.0033 0.0016 'International Tables Vol C Tables 4.2.6.8 and 6.1.1.4'
H H 0.0000 0.0000 'International Tables Vol C Tables 4.2.6.8 and 6.1.1.4'
B B 0.0013 0.0007 'International Tables Vol C Tables 4.2.6.8 and 6.1.1.4'
O O 0.0106 0.0060 'International Tables Vol C Tables 4.2.6.8 and 6.1.1.4'
P P 0.1023 0.0942 'International Tables Vol C Tables 4.2.6.8 and 6.1.1.4'
Ir Ir -1.4442 7.9887 'International Tables Vol C Tables 4.2.6.8 and 6.1.1.4'
N N 0.0061 0.0033 'International Tables Vol C Tables 4.2.6.8 and 6.1.1.4'

loop_
_geom_angle_atom_site_label_1
_geom_angle_atom_site_label_2
_geom_angle_atom_site_label_3
_geom_angle
C7 Ir1 C4 91.9(3)
C7 Ir1 N1 179.2(3)
C4 Ir1 N1 87.6(2)
C7 Ir1 C3 91.5(3)
C4 Ir1 C3 34.3(2)
N1 Ir1 C3 87.7(2)
C7 Ir1 C10 88.7(3)
C4 Ir1 C10 133.3(3)
N1 Ir1 C10 91.1(2)
C3 Ir1 C10 99.1(3)
C7 Ir1 C9 93.9(3)
C4 Ir1 C9 166.9(3)
N1 Ir1 C9 86.3(2)
C3 Ir1 C9 133.7(3)
C10 Ir1 C9 35.4(2)
C7 Ir1 P4 93.9(2)
C4 Ir1 P4 106.29(19)
N1 Ir1 P4 86.87(16)
C3 Ir1 P4 140.4(2)
C10 Ir1 P4 120.22(19)
C9 Ir1 P4 84.96(18)
C17 P4 C24 111.6(3)
C17 P4 C18 103.2(3)
C24 P4 C18 102.8(3)
C17 P4 Ir1 111.5(2)
C24 P4 Ir1 111.3(2)
C18 P4 Ir1 115.8(2)
C2 O1 C1 114.8(6)
C5 O3 C6 114.6(6)
C14 N1 N2 106.4(5)
C14 N1 Ir1 129.8(5)
N2 N1 Ir1 122.6(4)
C16 N2 N1 108.0(6)
C16 N2 B1 129.1(6)
N1 N2 B1 121.4(5)
O2 C2 O1 124.2(7)
O2 C2 C3 123.5(6)
O1 C2 C3 112.2(6)
C4 C3 C2 147.4(7)
C4 C3 Ir1 70.7(5)
C2 C3 Ir1 141.9(5)
C3 C4 C5 147.7(7)
C3 C4 Ir1 75.1(5)
C5 C4 Ir1 136.9(5)
O4 C5 O3 125.5(7)
O4 C5 C4 123.8(6)
O3 C5 C4 110.7(6)
O5 C7 Ir1 178.5(6)
C9 C8 B1 116.7(6)
C10 C9 C8 123.9(7)
C10 C9 Ir1 68.4(4)
C8 C9 Ir1 114.8(4)
C9 C10 Ir1 76.2(4)
C12 C11 B1 113.9(6)
C13 C12 C11 126.4(7)
B1 C17 P4 112.2(5)
N1 C14 C15 110.3(7)
C16 C15 C14 104.6(7)
N2 C16 C15 110.7(6)
C23 C18 C19 119.4(7)
C23 C18 P4 117.8(6)
C19 C18 P4 122.5(5)
C20 C19 C18 120.3(7)
C19 C20 C21 120.6(7)
C22 C21 C20 120.0(7)
C21 C22 C23 119.5(7)
C18 C23 C22 120.2(7)
C29 C24 C25 118.5(6)
C29 C24 P4 122.7(5)
C25 C24 P4 118.7(6)
C26 C25 C24 120.5(7)
C25 C26 C27 120.5(7)
C28 C27 C26 119.8(7)
C27 C28 C29 120.7(8)
C24 C29 C28 119.9(7)
N2 B1 C11 106.6(6)
N2 B1 C8 105.7(6)
C11 B1 C8 111.5(6)
N2 B1 C17 112.1(6)
C11 B1 C17 111.5(6)
C8 B1 C17 109.4(6)
C73 C72 C71 113.3(15)
C74 C73 C72 112.4(13)
C73 C74 C75 115.0(14)
C74 C75 C76 107.1(13)

loop_
_geom_bond_atom_site_label_1
_geom_bond_atom_site_label_2
_geom_bond_distance
Ir1 C7 1.856(7)
Ir1 C4 2.088(6)
Ir1 N1 2.097(6)
Ir1 C3 2.138(7)
Ir1 C10 2.221(7)
Ir1 C9 2.321(6)
Ir1 P4 2.3543(19)
P4 C17 1.797(7)
P4 C24 1.813(7)
P4 C18 1.841(7)
O1 C2 1.327(8)
O1 C1 1.443(8)
O2 C2 1.203(8)
O3 C5 1.331(8)
O3 C6 1.453(8)
O4 C5 1.209(8)
O5 C7 1.137(8)
N1 C14 1.340(9)
N1 N2 1.382(7)
N2 C16 1.332(8)
N2 B1 1.609(9)
C2 C3 1.465(10)
C3 C4 1.246(9)
C4 C5 1.504(9)
C8 C9 1.521(9)
C8 B1 1.628(10)
C9 C10 1.383(9)
C11 C12 1.489(10)
C11 B1 1.621(10)
C12 C13 1.326(10)
C17 B1 1.647(10)
C14 C15 1.386(9)
C15 C16 1.359(10)
C18 C23 1.390(9)
C18 C19 1.398(10)
C19 C20 1.363(10)
C20 C21 1.399(10)
C21 C22 1.377(11)
C22 C23 1.404(10)
C24 C29 1.383(10)
C24 C25 1.415(9)
C25 C26 1.372(10)
C26 C27 1.383(11)
C27 C28 1.367(10)
C28 C29 1.406(10)
C71 C72 1.461(10)
C72 C73 1.444(10)
C73 C74 1.431(10)
C74 C75 1.436(10)
C75 C76 1.476(10)
